data_7201228
loop_
_publ_author_name
'Trewin, Abbie'
'Cooper, Andrew I.'

_publ_section_title
;
 Predicting microporous crystalline polyimides
;
_journal_issue 9
_journal_name_full CrystEngComm
_journal_page_first 1819
_journal_paper_doi 10.1039/b906280g
_journal_volume 11
_journal_year 2009
_space_group_IT_number 220
_symmetry_cell_setting cubic
_symmetry_Int_Tables_number 220
_symmetry_space_group_name_Hall 'I -4bd 2c 3'
_symmetry_space_group_name_H-M 'I -4 3 d'
_audit_creation_date 2009-05-01
_audit_creation_method 'Materials Studio'
_cell_angle_alpha 90.0000
_cell_angle_beta 90.0000
_cell_angle_gamma 90.0000
_cell_length_a 33.8338
_cell_length_b 33.8338
_cell_length_c 33.8338
_cell_volume 38730.431
_cod_data_source_file b906280g.txt
_cod_data_source_block C5-ctn-
_cod_original_sg_symbol_H-M I-43D
_cod_struct_determination_method theoretical
_cod_database_code 7201228

loop_
_symmetry_equiv_pos_as_xyz
x,y,z
-x+1/2,-y,z+1/2
-x,y+1/2,-z+1/2
x+1/2,-y+1/2,-z
z,x,y
z+1/2,-x+1/2,-y
-z+1/2,-x,y+1/2
-z,x+1/2,-y+1/2
y,z,x
-y,z+1/2,-x+1/2
y+1/2,-z+1/2,-x
-y+1/2,-z,x+1/2
y+1/4,x+1/4,z+1/4
-y+1/4,-x+3/4,z+3/4
y+3/4,-x+1/4,-z+3/4
-y+3/4,x+3/4,-z+1/4
x+1/4,z+1/4,y+1/4
-x+3/4,z+3/4,-y+1/4
-x+1/4,-z+3/4,y+3/4
x+3/4,-z+1/4,-y+3/4
z+1/4,y+1/4,x+1/4
z+3/4,-y+1/4,-x+3/4
-z+3/4,y+3/4,-x+1/4
-z+1/4,-y+3/4,x+3/4
x+1/2,y+1/2,z+1/2
-x,-y+1/2,z
-x+1/2,y,-z
x,-y,-z+1/2
z+1/2,x+1/2,y+1/2
z,-x,-y+1/2
-z,-x+1/2,y
-z+1/2,x,-y
y+1/2,z+1/2,x+1/2
-y+1/2,z,-x
y,-z,-x+1/2
-y,-z+1/2,x
y+3/4,x+3/4,z+3/4
-y+3/4,-x+1/4,z+1/4
y+1/4,-x+3/4,-z+1/4
-y+1/4,x+1/4,-z+3/4
x+3/4,z+3/4,y+3/4
-x+1/4,z+1/4,-y+3/4
-x+3/4,-z+1/4,y+1/4
x+1/4,-z+3/4,-y+1/4
z+3/4,y+3/4,x+3/4
z+1/4,-y+3/4,-x+1/4
-z+1/4,y+1/4,-x+3/4
-z+3/4,-y+1/4,x+1/4

loop_
_atom_site_label
_atom_site_type_symbol
_atom_site_fract_x
_atom_site_fract_y
_atom_site_fract_z
_atom_site_U_iso_or_equiv
_atom_site_adp_type
_atom_site_occupancy
C1 C 0.80655 0.73680 0.31774 0.00000 Uiso 1.00
C2 C 0.82843 0.72623 0.28531 0.00000 Uiso 1.00
C3 C 0.91155 0.76564 0.19444 0.00000 Uiso 1.00
C4 C 0.90351 0.72774 0.20851 0.00000 Uiso 1.00
C5 C 0.95862 0.70448 0.16895 0.00000 Uiso 1.00
C6 C 0.96580 0.74217 0.15365 0.00000 Uiso 1.00
C7 C 0.92812 0.69742 0.19532 0.00000 Uiso 1.00
C8 C 0.94205 0.77272 0.16806 0.00000 Uiso 1.00
H9 H 0.89387 0.79120 0.20397 0.00000 Uiso 1.00
H10 H 0.97757 0.67967 0.15989 0.00000 Uiso 1.00
H11 H 0.92400 0.66684 0.20554 0.00000 Uiso 1.00
H12 H 0.94759 0.80326 0.15837 0.00000 Uiso 1.00
C13 C 0.13614 0.75565 0.26767 0.00000 Uiso 1.00
C14 C 0.15438 0.81109 0.23009 0.00000 Uiso 1.00
O15 O 0.15288 0.83502 0.20368 0.00000 Uiso 1.00
O16 O 0.11696 0.72718 0.27734 0.00000 Uiso 1.00
N17 N 0.12790 0.77958 0.23485 0.00000 Uiso 1.00
C18 C 1.00000 0.75000 0.12500 0.00000 Uiso 1.00

loop_
_geom_bond_atom_site_label_1
_geom_bond_atom_site_label_2
_geom_bond_distance
_geom_bond_site_symmetry_2
_ccdc_geom_bond_type
C1 C2 1.371 . D
C1 C2 1.386 12_664 S
C1 C14 1.472 35_565 S
C2 C1 1.386 6_566 S
C2 C13 1.473 26_665 S
C3 C4 1.395 . D
C3 C8 1.385 . S
C3 H9 1.100 . S
C4 C7 1.395 . S
C4 N17 1.409 26_665 S
C5 C6 1.397 . S
C5 C7 1.385 . D
C5 H10 1.100 . S
C6 C8 1.397 . D
C6 C18 1.532 . S
C7 H11 1.100 . S
C8 H12 1.100 . S
C13 C2 1.473 26_665 S
C13 O16 1.207 . D
C13 N17 1.402 . S
C14 C1 1.472 32_556 S
C14 O15 1.207 . D
C14 N17 1.402 . S
N17 C4 1.409 26_665 S
C18 C6 1.532 16_645 S
C18 C6 1.532 26_765 S
C18 C6 1.532 39_565 S
